data_7705596
loop_
_publ_author_name
'Tashiro, Shohei'
'Shimizu, Shun'
'Kuritani, Masumi'
'Shionoya, Mitsuhiko'

_publ_section_title
;
 Protonation-induced self-assembly of bis-phenanthroline macrocycles into
 nanofibers arrayed with tetrachloroaurate, hexachloroplatinate or
 phosphomolybdate ions.
;
_journal_issue 40
_journal_name_full 'Dalton transactions (Cambridge, England : 2003)'
_journal_page_first 13948
_journal_page_last 13953
_journal_paper_doi 10.1039/d0dt03287e
_journal_volume 49
_journal_year 2020
_chemical_formula_moiety '2(C24 H17 N2), (Cl6  Pt)'
_chemical_formula_sum 'C48 H34 Cl6 N4 Pt'
_chemical_formula_weight 1074.63
_space_group_crystal_system triclinic
_space_group_IT_number 2
_space_group_name_Hall '-P 1'
_space_group_name_H-M_alt 'P -1'
_atom_sites_solution_hydrogens geom
_atom_sites_solution_primary direct
_atom_sites_solution_secondary difmap
_audit_update_record
;
2020-07-20 deposited with the CCDC.	2020-10-05 downloaded from the CCDC.
;
_cell_angle_alpha 80.7745(14)
_cell_angle_beta 67.0066(17)
_cell_angle_gamma 80.4839(16)
_cell_formula_units_Z 2
_cell_length_a 12.2029(2)
_cell_length_b 13.3559(2)
_cell_length_c 13.8683(2)
_cell_measurement_reflns_used 14770
_cell_measurement_temperature 93
_cell_measurement_theta_max 28.76
_cell_measurement_theta_min 2.23
_cell_volume 2040.61(6)
_computing_cell_refinement 'CrysAlisPro 1.171.39.9g (Rigaku OD, 2015)'
_computing_data_collection 'CrysAlisPro 1.171.39.9g (Rigaku OD, 2015)'
_computing_data_reduction 'CrysAlisPro 1.171.39.9g (Rigaku OD, 2015)'
_computing_molecular_graphics 'CrystalStructure 4.2.2'
_computing_publication_material 'CrystalStructure 4.2.2 (Rigaku, 2016)'
_computing_structure_refinement 'SHELXL Version 2013/4 (Sheldrick, 2008)'
_computing_structure_solution 'SIR2004 (Burla, et al., 2005)'
_diffrn_ambient_temperature 93
_diffrn_detector_area_resol_mean 5.811
_diffrn_measured_fraction_theta_full 0.998
_diffrn_measured_fraction_theta_max 0.970
_diffrn_measurement_device_type 'Rigaku XtaLAB P200'
_diffrn_measurement_method \w
_diffrn_radiation_type 'Mo K\a'
_diffrn_radiation_wavelength 0.71073
_diffrn_reflns_av_R_equivalents 0.0411
_diffrn_reflns_Laue_measured_fraction_full 0.998
_diffrn_reflns_Laue_measured_fraction_max 0.970
_diffrn_reflns_limit_h_max 15
_diffrn_reflns_limit_h_min -15
_diffrn_reflns_limit_k_max 17
_diffrn_reflns_limit_k_min -17
_diffrn_reflns_limit_l_max 17
_diffrn_reflns_limit_l_min -17
_diffrn_reflns_number 29499
_diffrn_reflns_point_group_measured_fraction_full 0.998
_diffrn_reflns_point_group_measured_fraction_max 0.970
_diffrn_reflns_theta_full 25.242
_diffrn_reflns_theta_max 27.499
_diffrn_reflns_theta_min 2.528
_diffrn_standards_number 0
_exptl_absorpt_coefficient_mu 3.859
_exptl_absorpt_correction_T_max 1.000
_exptl_absorpt_correction_T_min 0.861
_exptl_absorpt_correction_type multi-scan
_exptl_absorpt_process_details
;
CrysAlisPro 1.171.39.9g (Rigaku Oxford Diffraction, 2015)
Empirical absorption correction using spherical harmonics,
 implemented in SCALE3 ABSPACK scaling algorithm.
;
_exptl_crystal_colour yellow
_exptl_crystal_density_diffrn 1.749
_exptl_crystal_density_method 'not measured'
_exptl_crystal_description block
_exptl_crystal_F_000 1060.00
_exptl_crystal_recrystallization_method 'Re-crystallisation from solvent'
_exptl_crystal_size_max 0.18
_exptl_crystal_size_mid 0.08
_exptl_crystal_size_min 0.07
_refine_diff_density_max 1.08
_refine_diff_density_min -1.05
_refine_ls_extinction_method none
_refine_ls_goodness_of_fit_ref 1.035
_refine_ls_hydrogen_treatment constr
_refine_ls_number_parameters 532
_refine_ls_number_reflns 9085
_refine_ls_number_restraints 0
_refine_ls_R_factor_all 0.0326
_refine_ls_R_factor_gt 0.0260
_refine_ls_shift/su_max 0.001
_refine_ls_structure_factor_coef Fsqd
_refine_ls_weighting_details 'w = 1/[\s^2^(Fo^2^)+(0.0209P)^2^] where P=(Fo^2^+2Fc^2^)/3'
_refine_ls_weighting_scheme calc
_refine_ls_wR_factor_gt 0.0527
_refine_ls_wR_factor_ref 0.0544
_reflns_Friedel_coverage 0.000
_reflns_number_gt 7996
_reflns_number_total 9085
_reflns_threshold_expression F^2^>2.0\s(F^2^)
_cod_data_source_file d0dt03287e2.cif
_cod_data_source_block H2dppPtCl6
_cod_depositor_comments 'Adding full bibliography for 7705594--7705596.cif.'
_cod_database_code 7705596
_shelxl_version_number 2013-4

loop_
_space_group_symop_id
_space_group_symop_operation_xyz
1 +X,+Y,+Z
2 -X,-Y,-Z

loop_
_atom_site_label
_atom_site_type_symbol
_atom_site_fract_x
_atom_site_fract_y
_atom_site_fract_z
_atom_site_U_iso_or_equiv
_atom_site_adp_type
_atom_site_occupancy
_atom_site_site_symmetry_order
_atom_site_calc_flag
_atom_site_refinement_flags_posn
_atom_site_refinement_flags_adp
_atom_site_refinement_flags_occupancy
_atom_site_disorder_assembly
_atom_site_disorder_group
Pt1 Pt 0.19514(2) 0.20272(2) 0.24855(2) 0.01150(4) Uani 1 1 d . . . . .
Cl1 Cl 0.39884(5) 0.18762(5) 0.14587(5) 0.01540(14) Uani 1 1 d . . . . .
Cl2 Cl 0.16049(6) 0.09593(5) 0.14883(5) 0.01600(14) Uani 1 1 d . . . . .
Cl3 Cl 0.22816(6) 0.05985(5) 0.35749(5) 0.01776(14) Uani 1 1 d . . . . .
Cl4 Cl 0.22861(6) 0.30949(5) 0.34992(5) 0.01884(15) Uani 1 1 d . . . . .
Cl5 Cl 0.16547(6) 0.34367(5) 0.13504(5) 0.01975(15) Uani 1 1 d . . . . .
Cl6 Cl -0.00840(6) 0.21886(5) 0.35296(5) 0.01774(14) Uani 1 1 d . . . . .
N1 N 0.58453(18) 0.57574(16) 0.10722(16) 0.0127(5) Uani 1 1 d . . . . .
N2 N 0.62293(19) 0.76714(17) 0.10524(17) 0.0159(5) Uani 1 1 d . . . . .
H2A H 0.6789 0.7149 0.0979 0.019 Uiso 1 1 calc R U . . .
N3 N 0.80104(19) -0.16025(16) 0.39190(16) 0.0137(5) Uani 1 1 d . . . . .
H3A H 0.7314 -0.1744 0.3959 0.016 Uiso 1 1 calc R U . . .
N4 N 0.75682(19) -0.34656(16) 0.37692(17) 0.0138(5) Uani 1 1 d . . . . .
C1 C 0.6732(2) 0.4027(2) 0.1169(2) 0.0155(6) Uani 1 1 d . . . . .
C2 C 0.7884(2) 0.4335(2) 0.0770(2) 0.0209(6) Uani 1 1 d . . . . .
H2 H 0.8006 0.5007 0.0431 0.025 Uiso 1 1 calc R U . . .
C3 C 0.8844(3) 0.3677(2) 0.0861(2) 0.0239(7) Uani 1 1 d . . . . .
H3 H 0.9618 0.3900 0.0596 0.029 Uiso 1 1 calc R U . . .
C4 C 0.5691(2) 0.4776(2) 0.1168(2) 0.0146(6) Uani 1 1 d . . . . .
C5 C 0.8680(3) 0.2680(2) 0.1343(2) 0.0240(7) Uani 1 1 d . . . . .
H5 H 0.9334 0.2226 0.1420 0.029 Uiso 1 1 calc R U . . .
C6 C 0.7550(3) 0.2366(2) 0.1707(2) 0.0210(6) Uani 1 1 d . . . . .
H6 H 0.7437 0.1686 0.2022 0.025 Uiso 1 1 calc R U . . .
C7 C 0.6578(2) 0.3024(2) 0.1621(2) 0.0173(6) Uani 1 1 d . . . . .
H7 H 0.5810 0.2792 0.1870 0.021 Uiso 1 1 calc R U . . .
C8 C 0.4563(2) 0.4507(2) 0.1292(2) 0.0168(6) Uani 1 1 d . . . . .
H8 H 0.4441 0.3808 0.1379 0.020 Uiso 1 1 calc R U . . .
C9 C 0.3649(2) 0.5254(2) 0.1286(2) 0.0168(6) Uani 1 1 d . . . . .
H9 H 0.2901 0.5071 0.1353 0.020 Uiso 1 1 calc R U . . .
C10 C 0.3809(2) 0.6295(2) 0.1182(2) 0.0153(6) Uani 1 1 d . . . . .
C11 C 0.2906(2) 0.7138(2) 0.1206(2) 0.0203(6) Uani 1 1 d . . . . .
H11 H 0.2157 0.7016 0.1215 0.024 Uiso 1 1 calc R U . . .
C12 C 0.3102(2) 0.8106(2) 0.1216(2) 0.0221(7) Uani 1 1 d . . . . .
H12 H 0.2481 0.8648 0.1248 0.027 Uiso 1 1 calc R U . . .
C13 C 0.4230(2) 0.8324(2) 0.1178(2) 0.0154(6) Uani 1 1 d . . . . .
C14 C 0.5146(2) 0.7523(2) 0.1093(2) 0.0141(6) Uani 1 1 d . . . . .
C15 C 0.4938(2) 0.6499(2) 0.1094(2) 0.0134(6) Uani 1 1 d . . . . .
C16 C 0.4485(2) 0.9296(2) 0.1241(2) 0.0168(6) Uani 1 1 d . . . . .
H16 H 0.3892 0.9867 0.1299 0.020 Uiso 1 1 calc R U . . .
C17 C 0.5586(2) 0.9421(2) 0.1219(2) 0.0166(6) Uani 1 1 d . . . . .
H17 H 0.5747 1.0078 0.1272 0.020 Uiso 1 1 calc R U . . .
C18 C 0.6480(2) 0.8588(2) 0.1120(2) 0.0139(6) Uani 1 1 d . . . . .
C19 C 0.7669(2) 0.8654(2) 0.1153(2) 0.0149(6) Uani 1 1 d . . . . .
C20 C 0.8040(2) 0.9600(2) 0.1110(2) 0.0192(6) Uani 1 1 d . . . . .
H20 H 0.7541 1.0208 0.1029 0.023 Uiso 1 1 calc R U . . .
C21 C 0.9125(2) 0.9666(2) 0.1185(2) 0.0223(7) Uani 1 1 d . . . . .
H21 H 0.9361 1.0314 0.1167 0.027 Uiso 1 1 calc R U . . .
C22 C 0.9861(2) 0.8785(2) 0.1284(2) 0.0223(7) Uani 1 1 d . . . . .
H22 H 1.0605 0.8826 0.1337 0.027 Uiso 1 1 calc R U . . .
C23 C 0.9517(2) 0.7838(2) 0.1307(2) 0.0226(7) Uani 1 1 d . . . . .
H23 H 1.0033 0.7234 0.1361 0.027 Uiso 1 1 calc R U . . .
C24 C 0.8423(2) 0.7774(2) 0.1250(2) 0.0196(6) Uani 1 1 d . . . . .
H24 H 0.8186 0.7124 0.1279 0.023 Uiso 1 1 calc R U . . .
C25 C 0.7099(2) 0.0140(2) 0.3962(2) 0.0162(6) Uani 1 1 d . . . . .
C26 C 0.6231(2) -0.0040(2) 0.3600(2) 0.0176(6) Uani 1 1 d . . . . .
H26 H 0.6318 -0.0660 0.3310 0.021 Uiso 1 1 calc R U . . .
C27 C 0.5248(2) 0.0673(2) 0.3659(2) 0.0216(6) Uani 1 1 d . . . . .
H27 H 0.4673 0.0551 0.3400 0.026 Uiso 1 1 calc R U . . .
C28 C 0.5115(3) 0.1568(2) 0.4102(2) 0.0256(7) Uani 1 1 d . . . . .
H28 H 0.4435 0.2054 0.4162 0.031 Uiso 1 1 calc R U . . .
C29 C 0.5969(3) 0.1755(2) 0.4458(2) 0.0251(7) Uani 1 1 d . . . . .
H29 H 0.5874 0.2374 0.4752 0.030 Uiso 1 1 calc R U . . .
C30 C 0.6956(3) 0.1054(2) 0.4390(2) 0.0212(6) Uani 1 1 d . . . . .
H30 H 0.7538 0.1192 0.4633 0.025 Uiso 1 1 calc R U . . .
C31 C 0.8136(2) -0.06249(19) 0.39086(19) 0.0140(6) Uani 1 1 d . . . . .
C32 C 0.9250(2) -0.0411(2) 0.3845(2) 0.0176(6) Uani 1 1 d . . . . .
H32 H 0.9387 0.0276 0.3810 0.021 Uiso 1 1 calc R U . . .
C33 C 1.0137(2) -0.1179(2) 0.3833(2) 0.0190(6) Uani 1 1 d . . . . .
H33 H 1.0876 -0.1021 0.3816 0.023 Uiso 1 1 calc R U . . .
C34 C 0.9984(2) -0.2209(2) 0.3845(2) 0.0168(6) Uani 1 1 d . . . . .
C35 C 1.0874(2) -0.3063(2) 0.3809(2) 0.0226(7) Uani 1 1 d . . . . .
H35 H 1.1614 -0.2964 0.3837 0.027 Uiso 1 1 calc R U . . .
C36 C 1.0671(2) -0.4011(2) 0.3737(2) 0.0240(7) Uani 1 1 d . . . . .
H36 H 1.1276 -0.4566 0.3713 0.029 Uiso 1 1 calc R U . . .
C37 C 0.9565(2) -0.4198(2) 0.3696(2) 0.0178(6) Uani 1 1 d . . . . .
C38 C 0.8647(2) -0.3389(2) 0.3793(2) 0.0145(6) Uani 1 1 d . . . . .
C39 C 0.8877(2) -0.2390(2) 0.3873(2) 0.0136(6) Uani 1 1 d . . . . .
C40 C 0.9341(3) -0.5147(2) 0.3536(2) 0.0226(7) Uani 1 1 d . . . . .
H40 H 0.9930 -0.5722 0.3467 0.027 Uiso 1 1 calc R U . . .
C41 C 0.8261(2) -0.5229(2) 0.3483(2) 0.0209(6) Uani 1 1 d . . . . .
H41 H 0.8107 -0.5860 0.3356 0.025 Uiso 1 1 calc R U . . .
C42 C 0.7376(2) -0.4376(2) 0.3617(2) 0.0154(6) Uani 1 1 d . . . . .
C43 C 0.6175(2) -0.4435(2) 0.3608(2) 0.0142(6) Uani 1 1 d . . . . .
C44 C 0.5763(2) -0.5375(2) 0.3693(2) 0.0179(6) Uani 1 1 d . . . . .
H44 H 0.6278 -0.5989 0.3709 0.021 Uiso 1 1 calc R U . . .
C45 C 0.4609(2) -0.5420(2) 0.3753(2) 0.0205(6) Uani 1 1 d . . . . .
H45 H 0.4340 -0.6062 0.3805 0.025 Uiso 1 1 calc R U . . .
C46 C 0.3850(2) -0.4528(2) 0.3739(2) 0.0211(6) Uani 1 1 d . . . . .
H46 H 0.3052 -0.4560 0.3803 0.025 Uiso 1 1 calc R U . . .
C47 C 0.4254(2) -0.3590(2) 0.3631(2) 0.0212(6) Uani 1 1 d . . . . .
H47 H 0.3740 -0.2978 0.3601 0.025 Uiso 1 1 calc R U . . .
C48 C 0.5413(2) -0.3546(2) 0.3565(2) 0.0170(6) Uani 1 1 d . . . . .
H48 H 0.5686 -0.2902 0.3490 0.020 Uiso 1 1 calc R U . . .

loop_
_atom_site_aniso_label
_atom_site_aniso_U_11
_atom_site_aniso_U_22
_atom_site_aniso_U_33
_atom_site_aniso_U_23
_atom_site_aniso_U_13
_atom_site_aniso_U_12
Pt1 0.01109(6) 0.00938(6) 0.01515(6) -0.00069(4) -0.00596(4) -0.00213(4)
Cl1 0.0127(3) 0.0130(3) 0.0191(4) -0.0011(3) -0.0042(3) -0.0026(3)
Cl2 0.0169(3) 0.0151(3) 0.0197(4) -0.0042(3) -0.0098(3) -0.0020(3)
Cl3 0.0198(3) 0.0156(3) 0.0190(4) 0.0041(3) -0.0098(3) -0.0045(3)
Cl4 0.0186(3) 0.0181(4) 0.0224(4) -0.0062(3) -0.0077(3) -0.0051(3)
Cl5 0.0192(3) 0.0136(3) 0.0277(4) 0.0051(3) -0.0123(3) -0.0032(3)
Cl6 0.0118(3) 0.0144(3) 0.0250(4) -0.0040(3) -0.0037(3) -0.0023(3)
N1 0.0142(11) 0.0105(12) 0.0130(12) -0.0002(9) -0.0055(10) -0.0004(9)
N2 0.0127(11) 0.0136(12) 0.0210(13) -0.0054(9) -0.0052(10) 0.0009(9)
N3 0.0115(11) 0.0160(12) 0.0146(12) 0.0002(9) -0.0051(10) -0.0052(9)
N4 0.0115(11) 0.0144(12) 0.0152(12) 0.0004(9) -0.0045(10) -0.0033(9)
C1 0.0198(15) 0.0152(14) 0.0146(14) -0.0034(11) -0.0092(12) -0.0020(12)
C2 0.0219(15) 0.0107(14) 0.0301(17) 0.0013(12) -0.0110(14) -0.0020(12)
C3 0.0173(15) 0.0175(16) 0.0386(19) -0.0026(13) -0.0129(14) -0.0004(12)
C4 0.0188(14) 0.0159(14) 0.0099(14) -0.0011(10) -0.0059(12) -0.0035(11)
C5 0.0258(16) 0.0191(16) 0.0288(17) -0.0058(12) -0.0140(14) 0.0059(13)
C6 0.0316(17) 0.0123(15) 0.0204(16) -0.0012(11) -0.0116(14) -0.0017(13)
C7 0.0197(15) 0.0146(15) 0.0175(15) -0.0010(11) -0.0061(13) -0.0045(12)
C8 0.0222(15) 0.0153(15) 0.0162(15) 0.0005(11) -0.0091(13) -0.0087(12)
C9 0.0150(14) 0.0217(16) 0.0163(15) -0.0003(11) -0.0075(12) -0.0065(12)
C10 0.0133(13) 0.0200(15) 0.0141(14) -0.0021(11) -0.0065(12) -0.0019(11)
C11 0.0126(14) 0.0230(16) 0.0295(17) -0.0047(12) -0.0120(13) -0.0013(12)
C12 0.0141(14) 0.0232(17) 0.0315(17) -0.0048(13) -0.0129(13) 0.0042(12)
C13 0.0114(13) 0.0194(15) 0.0142(14) -0.0020(11) -0.0041(12) 0.0001(11)
C14 0.0119(13) 0.0167(15) 0.0130(14) 0.0009(11) -0.0049(11) -0.0009(11)
C15 0.0113(13) 0.0149(14) 0.0141(14) 0.0002(10) -0.0054(11) -0.0021(11)
C16 0.0150(14) 0.0127(14) 0.0230(15) -0.0044(11) -0.0085(12) 0.0034(11)
C17 0.0163(14) 0.0117(14) 0.0217(15) -0.0031(11) -0.0060(12) -0.0025(11)
C18 0.0149(14) 0.0130(14) 0.0125(14) -0.0013(10) -0.0035(12) -0.0020(11)
C19 0.0154(14) 0.0194(15) 0.0121(14) -0.0029(11) -0.0057(12) -0.0054(11)
C20 0.0153(14) 0.0184(15) 0.0238(16) -0.0065(12) -0.0058(13) -0.0010(12)
C21 0.0197(15) 0.0268(17) 0.0219(16) -0.0064(12) -0.0047(13) -0.0107(13)
C22 0.0137(14) 0.0378(19) 0.0183(16) -0.0031(13) -0.0066(13) -0.0090(13)
C23 0.0158(15) 0.0283(17) 0.0249(17) -0.0011(13) -0.0108(13) 0.0013(13)
C24 0.0178(15) 0.0214(16) 0.0233(16) -0.0006(12) -0.0116(13) -0.0044(12)
C25 0.0208(15) 0.0137(14) 0.0116(14) 0.0017(10) -0.0030(12) -0.0057(12)
C26 0.0203(15) 0.0157(15) 0.0143(14) 0.0011(11) -0.0037(12) -0.0048(12)
C27 0.0177(15) 0.0233(17) 0.0188(16) 0.0053(12) -0.0045(13) -0.0020(12)
C28 0.0233(16) 0.0180(16) 0.0234(17) 0.0066(12) -0.0018(14) 0.0047(13)
C29 0.0336(18) 0.0148(15) 0.0198(16) -0.0019(12) -0.0027(14) -0.0016(13)
C30 0.0299(17) 0.0167(15) 0.0159(15) 0.0010(11) -0.0065(13) -0.0069(13)
C31 0.0188(14) 0.0134(14) 0.0096(14) -0.0010(10) -0.0042(12) -0.0043(11)
C32 0.0236(15) 0.0144(15) 0.0162(15) -0.0020(11) -0.0071(13) -0.0063(12)
C33 0.0186(15) 0.0229(16) 0.0194(16) -0.0019(12) -0.0091(13) -0.0084(12)
C34 0.0164(14) 0.0193(15) 0.0165(15) -0.0002(11) -0.0075(12) -0.0049(12)
C35 0.0121(14) 0.0257(17) 0.0334(18) -0.0025(13) -0.0114(13) -0.0046(12)
C36 0.0143(15) 0.0227(17) 0.0359(19) -0.0020(13) -0.0123(14) 0.0017(12)
C37 0.0117(13) 0.0153(15) 0.0249(16) -0.0010(11) -0.0055(12) -0.0016(11)
C38 0.0131(14) 0.0142(14) 0.0154(14) 0.0002(11) -0.0050(12) -0.0020(11)
C39 0.0120(13) 0.0152(14) 0.0138(14) 0.0001(10) -0.0057(12) -0.0013(11)
C40 0.0192(15) 0.0144(15) 0.0331(18) -0.0041(12) -0.0095(14) 0.0016(12)
C41 0.0199(15) 0.0143(15) 0.0284(17) -0.0058(12) -0.0079(13) -0.0007(12)
C42 0.0145(14) 0.0145(14) 0.0161(15) -0.0005(11) -0.0044(12) -0.0032(11)
C43 0.0161(14) 0.0166(15) 0.0097(14) -0.0018(10) -0.0045(12) -0.0017(11)
C44 0.0201(15) 0.0197(15) 0.0140(14) -0.0020(11) -0.0056(12) -0.0041(12)
C45 0.0230(16) 0.0227(16) 0.0172(15) -0.0037(12) -0.0051(13) -0.0104(13)
C46 0.0168(15) 0.0331(18) 0.0176(15) -0.0019(12) -0.0086(13) -0.0093(13)
C47 0.0176(15) 0.0265(17) 0.0195(16) -0.0026(12) -0.0087(13) 0.0025(13)
C48 0.0184(14) 0.0168(15) 0.0165(15) -0.0032(11) -0.0065(12) -0.0022(12)

loop_
_atom_type_symbol
_atom_type_description
_atom_type_scat_dispersion_real
_atom_type_scat_dispersion_imag
_atom_type_scat_source
C C 0.0033 0.0016
;
International Tables for Crystallography
(Vol. C, Tables 4.2.6.8 and 6.1.1.4)
;
H H 0.0000 0.0000
;
International Tables for Crystallography
(Vol. C, Table 6.1.1.4)
;
N N 0.0061 0.0033
;
International Tables for Crystallography
(Vol. C, Tables 4.2.6.8 and 6.1.1.4)
;
Pt Pt -1.7033 8.3905
;
International Tables for Crystallography
(Vol. C, Tables 4.2.6.8 and 6.1.1.4)
;
Cl Cl 0.1484 0.1585
;
International Tables for Crystallography
(Vol. C, Tables 4.2.6.8 and 6.1.1.4)
;

loop_
_geom_angle_atom_site_label_1
_geom_angle_atom_site_label_2
_geom_angle_atom_site_label_3
_geom_angle
_geom_angle_site_symmetry_1
_geom_angle_site_symmetry_3
_geom_angle_publ_flag
Cl3 Pt1 Cl1 89.29(2) . . ?
Cl3 Pt1 Cl2 88.82(2) . . ?
Cl1 Pt1 Cl2 91.09(2) . . ?
Cl3 Pt1 Cl5 178.36(2) . . ?
Cl1 Pt1 Cl5 89.56(2) . . ?
Cl2 Pt1 Cl5 90.03(2) . . ?
Cl3 Pt1 Cl6 90.58(2) . . ?
Cl1 Pt1 Cl6 179.26(2) . . ?
Cl2 Pt1 Cl6 89.63(2) . . ?
Cl5 Pt1 Cl6 90.58(2) . . ?
Cl3 Pt1 Cl4 90.94(2) . . ?
Cl1 Pt1 Cl4 89.32(2) . . ?
Cl2 Pt1 Cl4 179.52(2) . . ?
Cl5 Pt1 Cl4 90.21(2) . . ?
Cl6 Pt1 Cl4 89.96(2) . . ?
C4 N1 C15 120.8(2) . . ?
C18 N2 C14 122.0(2) . . ?
C18 N2 H2A 119.0 . . ?
C14 N2 H2A 119.0 . . ?
C31 N3 C39 124.7(2) . . ?
C31 N3 H3A 117.7 . . ?
C39 N3 H3A 117.7 . . ?
C42 N4 C38 117.3(2) . . ?
C7 C1 C2 118.8(2) . . ?
C7 C1 C4 120.9(2) . . ?
C2 C1 C4 120.1(2) . . ?
C3 C2 C1 120.9(2) . . ?
C3 C2 H2 119.5 . . ?
C1 C2 H2 119.5 . . ?
C2 C3 C5 120.0(3) . . ?
C2 C3 H3 120.0 . . ?
C5 C3 H3 120.0 . . ?
N1 C4 C8 119.6(2) . . ?
N1 C4 C1 116.3(2) . . ?
C8 C4 C1 124.1(2) . . ?
C6 C5 C3 119.0(3) . . ?
C6 C5 H5 120.5 . . ?
C3 C5 H5 120.5 . . ?
C5 C6 C7 121.4(3) . . ?
C5 C6 H6 119.3 . . ?
C7 C6 H6 119.3 . . ?
C6 C7 C1 119.8(2) . . ?
C6 C7 H7 120.1 . . ?
C1 C7 H7 120.1 . . ?
C9 C8 C4 120.0(2) . . ?
C9 C8 H8 120.0 . . ?
C4 C8 H8 120.0 . . ?
C8 C9 C10 120.6(2) . . ?
C8 C9 H9 119.7 . . ?
C10 C9 H9 119.7 . . ?
C15 C10 C9 116.0(2) . . ?
C15 C10 C11 118.5(2) . . ?
C9 C10 C11 125.4(2) . . ?
C12 C11 C10 121.3(2) . . ?
C12 C11 H11 119.4 . . ?
C10 C11 H11 119.4 . . ?
C11 C12 C13 121.1(2) . . ?
C11 C12 H12 119.5 . . ?
C13 C12 H12 119.5 . . ?
C14 C13 C16 116.7(2) . . ?
C14 C13 C12 118.7(2) . . ?
C16 C13 C12 124.6(2) . . ?
N2 C14 C13 121.9(2) . . ?
N2 C14 C15 117.6(2) . . ?
C13 C14 C15 120.4(2) . . ?
N1 C15 C10 123.0(2) . . ?
N1 C15 C14 116.9(2) . . ?
C10 C15 C14 120.0(2) . . ?
C17 C16 C13 120.1(2) . . ?
C17 C16 H16 119.9 . . ?
C13 C16 H16 119.9 . . ?
C16 C17 C18 120.7(2) . . ?
C16 C17 H17 119.6 . . ?
C18 C17 H17 119.6 . . ?
N2 C18 C17 118.5(2) . . ?
N2 C18 C19 117.7(2) . . ?
C17 C18 C19 123.7(2) . . ?
C24 C19 C20 118.7(2) . . ?
C24 C19 C18 120.6(2) . . ?
C20 C19 C18 120.6(2) . . ?
C21 C20 C19 120.9(3) . . ?
C21 C20 H20 119.5 . . ?
C19 C20 H20 119.5 . . ?
C22 C21 C20 119.7(3) . . ?
C22 C21 H21 120.2 . . ?
C20 C21 H21 120.2 . . ?
C21 C22 C23 120.1(3) . . ?
C21 C22 H22 119.9 . . ?
C23 C22 H22 119.9 . . ?
C24 C23 C22 120.1(3) . . ?
C24 C23 H23 119.9 . . ?
C22 C23 H23 119.9 . . ?
C23 C24 C19 120.4(3) . . ?
C23 C24 H24 119.8 . . ?
C19 C24 H24 119.8 . . ?
C30 C25 C26 118.8(3) . . ?
C30 C25 C31 120.3(2) . . ?
C26 C25 C31 120.9(2) . . ?
C27 C26 C25 121.0(3) . . ?
C27 C26 H26 119.5 . . ?
C25 C26 H26 119.5 . . ?
C28 C27 C26 119.1(3) . . ?
C28 C27 H27 120.4 . . ?
C26 C27 H27 120.4 . . ?
C29 C28 C27 120.3(3) . . ?
C29 C28 H28 119.8 . . ?
C27 C28 H28 119.8 . . ?
C30 C29 C28 120.8(3) . . ?
C30 C29 H29 119.6 . . ?
C28 C29 H29 119.6 . . ?
C29 C30 C25 119.9(3) . . ?
C29 C30 H30 120.1 . . ?
C25 C30 H30 120.1 . . ?
N3 C31 C32 117.0(2) . . ?
N3 C31 C25 117.7(2) . . ?
C32 C31 C25 125.3(2) . . ?
C33 C32 C31 120.6(2) . . ?
C33 C32 H32 119.7 . . ?
C31 C32 H32 119.7 . . ?
C32 C33 C34 121.4(2) . . ?
C32 C33 H33 119.3 . . ?
C34 C33 H33 119.3 . . ?
C39 C34 C33 116.4(2) . . ?
C39 C34 C35 118.2(2) . . ?
C33 C34 C35 125.4(2) . . ?
C36 C35 C34 120.7(2) . . ?
C36 C35 H35 119.6 . . ?
C34 C35 H35 119.6 . . ?
C35 C36 C37 121.6(3) . . ?
C35 C36 H36 119.2 . . ?
C37 C36 H36 119.2 . . ?
C38 C37 C40 116.8(2) . . ?
C38 C37 C36 119.0(2) . . ?
C40 C37 C36 124.1(2) . . ?
N4 C38 C37 124.8(2) . . ?
N4 C38 C39 116.8(2) . . ?
C37 C38 C39 118.4(2) . . ?
N3 C39 C34 119.8(2) . . ?
N3 C39 C38 118.3(2) . . ?
C34 C39 C38 121.8(2) . . ?
C41 C40 C37 119.0(3) . . ?
C41 C40 H40 120.5 . . ?
C37 C40 H40 120.5 . . ?
C40 C41 C42 120.1(3) . . ?
C40 C41 H41 119.9 . . ?
C42 C41 H41 119.9 . . ?
N4 C42 C41 121.9(2) . . ?
N4 C42 C43 115.8(2) . . ?
C41 C42 C43 122.3(2) . . ?
C48 C43 C44 118.6(2) . . ?
C48 C43 C42 120.0(2) . . ?
C44 C43 C42 121.4(2) . . ?
C45 C44 C43 120.7(3) . . ?
C45 C44 H44 119.6 . . ?
C43 C44 H44 119.6 . . ?
C46 C45 C44 120.0(3) . . ?
C46 C45 H45 120.0 . . ?
C44 C45 H45 120.0 . . ?
C45 C46 C47 120.0(3) . . ?
C45 C46 H46 120.0 . . ?
C47 C46 H46 120.0 . . ?
C46 C47 C48 119.9(3) . . ?
C46 C47 H47 120.0 . . ?
C48 C47 H47 120.0 . . ?
C43 C48 C47 120.8(3) . . ?
C43 C48 H48 119.6 . . ?
C47 C48 H48 119.6 . . ?

loop_
_geom_bond_atom_site_label_1
_geom_bond_atom_site_label_2
_geom_bond_distance
_geom_bond_site_symmetry_2
_geom_bond_publ_flag
Pt1 Cl3 2.3202(6) . ?
Pt1 Cl1 2.3256(6) . ?
Pt1 Cl2 2.3268(6) . ?
Pt1 Cl5 2.3286(6) . ?
Pt1 Cl6 2.3292(6) . ?
Pt1 Cl4 2.3368(6) . ?
N1 C4 1.333(3) . ?
N1 C15 1.352(3) . ?
N2 C18 1.336(3) . ?
N2 C14 1.347(3) . ?
N2 H2A 0.8800 . ?
N3 C31 1.337(3) . ?
N3 C39 1.353(3) . ?
N3 H3A 0.8800 . ?
N4 C42 1.339(3) . ?
N4 C38 1.350(3) . ?
C1 C7 1.395(4) . ?
C1 C2 1.401(4) . ?
C1 C4 1.481(4) . ?
C2 C3 1.379(4) . ?
C2 H2 0.9500 . ?
C3 C5 1.399(4) . ?
C3 H3 0.9500 . ?
C4 C8 1.420(4) . ?
C5 C6 1.382(4) . ?
C5 H5 0.9500 . ?
C6 C7 1.387(4) . ?
C6 H6 0.9500 . ?
C7 H7 0.9500 . ?
C8 C9 1.370(4) . ?
C8 H8 0.9500 . ?
C9 C10 1.413(4) . ?
C9 H9 0.9500 . ?
C10 C15 1.403(3) . ?
C10 C11 1.434(4) . ?
C11 C12 1.355(4) . ?
C11 H11 0.9500 . ?
C12 C13 1.434(4) . ?
C12 H12 0.9500 . ?
C13 C14 1.396(3) . ?
C13 C16 1.408(4) . ?
C14 C15 1.432(4) . ?
C16 C17 1.368(4) . ?
C16 H16 0.9500 . ?
C17 C18 1.407(4) . ?
C17 H17 0.9500 . ?
C18 C19 1.487(4) . ?
C19 C24 1.392(4) . ?
C19 C20 1.396(4) . ?
C20 C21 1.386(4) . ?
C20 H20 0.9500 . ?
C21 C22 1.381(4) . ?
C21 H21 0.9500 . ?
C22 C23 1.388(4) . ?
C22 H22 0.9500 . ?
C23 C24 1.384(4) . ?
C23 H23 0.9500 . ?
C24 H24 0.9500 . ?
C25 C30 1.398(4) . ?
C25 C26 1.404(4) . ?
C25 C31 1.474(4) . ?
C26 C27 1.387(4) . ?
C26 H26 0.9500 . ?
C27 C28 1.387(4) . ?
C27 H27 0.9500 . ?
C28 C29 1.385(4) . ?
C28 H28 0.9500 . ?
C29 C30 1.381(4) . ?
C29 H29 0.9500 . ?
C30 H30 0.9500 . ?
C31 C32 1.402(4) . ?
C32 C33 1.359(4) . ?
C32 H32 0.9500 . ?
C33 C34 1.415(4) . ?
C33 H33 0.9500 . ?
C34 C39 1.396(3) . ?
C34 C35 1.432(4) . ?
C35 C36 1.356(4) . ?
C35 H35 0.9500 . ?
C36 C37 1.437(4) . ?
C36 H36 0.9500 . ?
C37 C38 1.404(4) . ?
C37 C40 1.408(4) . ?
C38 C39 1.438(4) . ?
C40 C41 1.371(4) . ?
C40 H40 0.9500 . ?
C41 C42 1.415(4) . ?
C41 H41 0.9500 . ?
C42 C43 1.486(4) . ?
C43 C48 1.390(4) . ?
C43 C44 1.399(4) . ?
C44 C45 1.388(4) . ?
C44 H44 0.9500 . ?
C45 C46 1.385(4) . ?
C45 H45 0.9500 . ?
C46 C47 1.386(4) . ?
C46 H46 0.9500 . ?
C47 C48 1.392(4) . ?
C47 H47 0.9500 . ?
C48 H48 0.9500 . ?

loop_
_geom_hbond_atom_site_label_D
_geom_hbond_atom_site_label_H
_geom_hbond_atom_site_label_A
_geom_hbond_site_symmetry_D
_geom_hbond_site_symmetry_H
_geom_hbond_site_symmetry_A
_geom_hbond_distance_DA
_geom_hbond_distance_DH
_geom_hbond_distance_HA
_geom_hbond_angle_DHA
_geom_hbond_publ_flag
N2 H2A N1 . . . 2.668(3) 0.880 2.304 104.8 no
N3 H3A N4 . . . 2.688(3) 0.880 2.312 105.7 no

loop_
_geom_torsion_atom_site_label_1
_geom_torsion_atom_site_label_2
_geom_torsion_atom_site_label_3
_geom_torsion_atom_site_label_4
_geom_torsion
_geom_torsion_site_symmetry_1
_geom_torsion_site_symmetry_2
_geom_torsion_site_symmetry_3
_geom_torsion_site_symmetry_4
_geom_torsion_publ_flag
C7 C1 C2 C3 -2.9(4) . . . . ?
C4 C1 C2 C3 173.3(3) . . . . ?
C1 C2 C3 C5 1.0(4) . . . . ?
C15 N1 C4 C8 0.2(4) . . . . ?
C15 N1 C4 C1 -178.0(2) . . . . ?
C7 C1 C4 N1 157.2(2) . . . . ?
C2 C1 C4 N1 -19.0(4) . . . . ?
C7 C1 C4 C8 -20.9(4) . . . . ?
C2 C1 C4 C8 162.9(3) . . . . ?
C2 C3 C5 C6 1.1(4) . . . . ?
C3 C5 C6 C7 -1.3(4) . . . . ?
C5 C6 C7 C1 -0.6(4) . . . . ?
C2 C1 C7 C6 2.7(4) . . . . ?
C4 C1 C7 C6 -173.5(2) . . . . ?
N1 C4 C8 C9 1.6(4) . . . . ?
C1 C4 C8 C9 179.7(2) . . . . ?
C4 C8 C9 C10 -1.5(4) . . . . ?
C8 C9 C10 C15 -0.3(4) . . . . ?
C8 C9 C10 C11 -177.5(3) . . . . ?
C15 C10 C11 C12 -4.4(4) . . . . ?
C9 C10 C11 C12 172.7(3) . . . . ?
C10 C11 C12 C13 1.4(4) . . . . ?
C11 C12 C13 C14 2.3(4) . . . . ?
C11 C12 C13 C16 -176.5(3) . . . . ?
C18 N2 C14 C13 1.9(4) . . . . ?
C18 N2 C14 C15 -175.3(2) . . . . ?
C16 C13 C14 N2 -1.2(4) . . . . ?
C12 C13 C14 N2 179.9(2) . . . . ?
C16 C13 C14 C15 175.9(2) . . . . ?
C12 C13 C14 C15 -2.9(4) . . . . ?
C4 N1 C15 C10 -2.1(4) . . . . ?
C4 N1 C15 C14 173.8(2) . . . . ?
C9 C10 C15 N1 2.2(4) . . . . ?
C11 C10 C15 N1 179.5(2) . . . . ?
C9 C10 C15 C14 -173.7(2) . . . . ?
C11 C10 C15 C14 3.7(4) . . . . ?
N2 C14 C15 N1 1.1(3) . . . . ?
C13 C14 C15 N1 -176.2(2) . . . . ?
N2 C14 C15 C10 177.2(2) . . . . ?
C13 C14 C15 C10 -0.1(4) . . . . ?
C14 C13 C16 C17 -0.1(4) . . . . ?
C12 C13 C16 C17 178.6(3) . . . . ?
C13 C16 C17 C18 0.8(4) . . . . ?
C14 N2 C18 C17 -1.1(4) . . . . ?
C14 N2 C18 C19 175.3(2) . . . . ?
C16 C17 C18 N2 -0.3(4) . . . . ?
C16 C17 C18 C19 -176.4(2) . . . . ?
N2 C18 C19 C24 -8.4(4) . . . . ?
C17 C18 C19 C24 167.8(3) . . . . ?
N2 C18 C19 C20 173.1(2) . . . . ?
C17 C18 C19 C20 -10.7(4) . . . . ?
C24 C19 C20 C21 -1.3(4) . . . . ?
C18 C19 C20 C21 177.3(3) . . . . ?
C19 C20 C21 C22 1.1(4) . . . . ?
C20 C21 C22 C23 0.2(4) . . . . ?
C21 C22 C23 C24 -1.3(4) . . . . ?
C22 C23 C24 C19 1.1(4) . . . . ?
C20 C19 C24 C23 0.1(4) . . . . ?
C18 C19 C24 C23 -178.4(3) . . . . ?
C30 C25 C26 C27 0.2(4) . . . . ?
C31 C25 C26 C27 179.4(2) . . . . ?
C25 C26 C27 C28 -1.2(4) . . . . ?
C26 C27 C28 C29 1.5(4) . . . . ?
C27 C28 C29 C30 -0.8(4) . . . . ?
C28 C29 C30 C25 -0.3(4) . . . . ?
C26 C25 C30 C29 0.6(4) . . . . ?
C31 C25 C30 C29 -178.6(2) . . . . ?
C39 N3 C31 C32 0.0(4) . . . . ?
C39 N3 C31 C25 179.9(2) . . . . ?
C30 C25 C31 N3 152.9(2) . . . . ?
C26 C25 C31 N3 -26.2(3) . . . . ?
C30 C25 C31 C32 -27.2(4) . . . . ?
C26 C25 C31 C32 153.6(3) . . . . ?
N3 C31 C32 C33 -2.3(4) . . . . ?
C25 C31 C32 C33 177.9(2) . . . . ?
C31 C32 C33 C34 2.3(4) . . . . ?
C32 C33 C34 C39 -0.2(4) . . . . ?
C32 C33 C34 C35 178.5(3) . . . . ?
C39 C34 C35 C36 4.1(4) . . . . ?
C33 C34 C35 C36 -174.5(3) . . . . ?
C34 C35 C36 C37 -0.2(4) . . . . ?
C35 C36 C37 C38 -3.7(4) . . . . ?
C35 C36 C37 C40 174.7(3) . . . . ?
C42 N4 C38 C37 -1.6(4) . . . . ?
C42 N4 C38 C39 175.2(2) . . . . ?
C40 C37 C38 N4 1.6(4) . . . . ?
C36 C37 C38 N4 -179.9(3) . . . . ?
C40 C37 C38 C39 -175.1(3) . . . . ?
C36 C37 C38 C39 3.3(4) . . . . ?
C31 N3 C39 C34 2.2(4) . . . . ?
C31 N3 C39 C38 -174.3(2) . . . . ?
C33 C34 C39 N3 -2.0(4) . . . . ?
C35 C34 C39 N3 179.2(2) . . . . ?
C33 C34 C39 C38 174.4(2) . . . . ?
C35 C34 C39 C38 -4.4(4) . . . . ?
N4 C38 C39 N3 0.1(3) . . . . ?
C37 C38 C39 N3 177.1(2) . . . . ?
N4 C38 C39 C34 -176.4(2) . . . . ?
C37 C38 C39 C34 0.7(4) . . . . ?
C38 C37 C40 C41 0.2(4) . . . . ?
C36 C37 C40 C41 -178.3(3) . . . . ?
C37 C40 C41 C42 -1.8(4) . . . . ?
C38 N4 C42 C41 -0.1(4) . . . . ?
C38 N4 C42 C43 179.3(2) . . . . ?
C40 C41 C42 N4 1.8(4) . . . . ?
C40 C41 C42 C43 -177.6(3) . . . . ?
N4 C42 C43 C48 11.3(4) . . . . ?
C41 C42 C43 C48 -169.2(2) . . . . ?
N4 C42 C43 C44 -165.5(2) . . . . ?
C41 C42 C43 C44 13.9(4) . . . . ?
C48 C43 C44 C45 -1.2(4) . . . . ?
C42 C43 C44 C45 175.7(2) . . . . ?
C43 C44 C45 C46 -0.5(4) . . . . ?
C44 C45 C46 C47 2.0(4) . . . . ?
C45 C46 C47 C48 -1.8(4) . . . . ?
C44 C43 C48 C47 1.5(4) . . . . ?
C42 C43 C48 C47 -175.4(2) . . . . ?
C46 C47 C48 C43 0.0(4) . . . . ?
